data_7054034
loop_
_publ_author_name
'Liu, Mengran'
'Ptaszek, Marcin'
'Mass, Olga'
'Minkler, Daniel F.'
'Sommer, Roger D.'
'Bhaumik, Jayeeta'
'Lindsey, Jonathan S.'

_publ_section_title
;
 Regioselective \b-pyrrolic electrophilic substitution of
 hydrodipyrrin--dialkylboron complexes facilitates access to synthetic
 models for chlorophyll f
;
_journal_issue 4
_journal_name_full 'New Journal of Chemistry'
_journal_page_first 1717
_journal_paper_doi 10.1039/c3nj01508d
_journal_volume 38
_journal_year 2014
_chemical_absolute_configuration unk
_chemical_formula_moiety 'C21 H34 B Br1 N2 O'
_chemical_formula_sum 'C21 H34 B Br N2 O'
_chemical_formula_weight 421.24
_space_group_crystal_system orthorhombic
_space_group_IT_number 33
_space_group_name_Hall 'P 2c -2n'
_space_group_name_H-M_alt 'P n a 21'
_symmetry_space_group_name_Hall 'P 2c -2n'
_symmetry_space_group_name_H-M 'P n a 21'
_audit_creation_date 2013-11-25
_audit_creation_method
;
  Olex2 1.2
  (compiled 2013.03.22 svn.r2654, GUI svn.r4446)
;
_cell_angle_alpha 90
_cell_angle_beta 90
_cell_angle_gamma 90
_cell_formula_units_Z 8
_cell_length_a 17.5208(3)
_cell_length_b 16.5255(3)
_cell_length_c 15.1765(3)
_cell_volume 4394.20(14)
_computing_molecular_graphics
;
O. V. Dolomanov, L. J. Bourhis, R. J. Gildea, J. A. K. Howard and H. Puschmann,
OLEX2: a complete structure solution, refinement and analysis program.
J. Appl. Cryst. (2009). 42, 339-341.
;
_computing_publication_material
;
O. V. Dolomanov, L. J. Bourhis, R. J. Gildea, J. A. K. Howard and H. Puschmann,
OLEX2: a complete structure solution, refinement and analysis program.
J. Appl. Cryst. (2009). 42, 339-341.
;
_diffrn_measured_fraction_theta_full 0.9623
_diffrn_measured_fraction_theta_max 0.9623
_diffrn_radiation_wavelength 0.71073
_diffrn_reflns_av_R_equivalents 0.0337
_diffrn_reflns_av_unetI/netI 0.0325
_diffrn_reflns_limit_h_max 21
_diffrn_reflns_limit_h_min -22
_diffrn_reflns_limit_k_max 21
_diffrn_reflns_limit_k_min -21
_diffrn_reflns_limit_l_max 17
_diffrn_reflns_limit_l_min -19
_diffrn_reflns_number 77149
_diffrn_reflns_theta_full 27.3167
_diffrn_reflns_theta_max 27.32
_diffrn_reflns_theta_min 1.69
_exptl_absorpt_coefficient_mu 1.882
_exptl_crystal_density_diffrn 1.2734
_exptl_crystal_F_000 1774.3418
_exptl_crystal_size_max 0.5
_exptl_crystal_size_mid 0.37
_exptl_crystal_size_min 0.09
_refine_diff_density_max 2.1896
_refine_diff_density_min -0.5229
_refine_diff_density_rms 0.0966
_refine_ls_abs_structure_details 'Flack, H. D. (1983). Acta Cryst. A39, 876-881.'
_refine_ls_abs_structure_Flack 0.038(8)
_refine_ls_d_res_high 0.7744
_refine_ls_d_res_low 12.0218
_refine_ls_goodness_of_fit_ref 1.0686
_refine_ls_hydrogen_treatment mixed
_refine_ls_matrix_type full
_refine_ls_number_constraints 106
_refine_ls_number_parameters 499
_refine_ls_number_reflns 9523
_refine_ls_number_restraints 2
_refine_ls_restrained_S_all 1.0685
_refine_ls_R_factor_all 0.0496
_refine_ls_R_factor_gt 0.0455
_refine_ls_shift/su_max 0.1049
_refine_ls_shift/su_mean 0.0035
_refine_ls_structure_factor_coef Fsqd
_refine_ls_weighting_details 'w=1/[\s^2^(Fo^2^)+(0.0440P)^2^+6.0120P] where P=(Fo^2^+2Fc^2^)/3'
_refine_ls_weighting_scheme calc
_refine_ls_wR_factor_ref 0.1119
_reflns_Friedel_coverage 0.924
_reflns_limit_h_max 22
_reflns_limit_h_min -22
_reflns_limit_k_max 21
_reflns_limit_k_min -21
_reflns_limit_l_max 17
_reflns_limit_l_min -19
_reflns_number_gt 8768
_reflns_number_total 9523
_reflns_threshold_expression I>=2u(I)
_cod_data_source_file c3nj01508d2.cif
_cod_data_source_block rds011
_cod_database_code 7054034
_olex2_refinement_description
;
1. Fixed Uiso
 At 1.2 times of:
  All C(H) groups, All C(H,H) groups
 At 1.5 times of:
  All C(H,H,H) groups
2. Restrained distances
 C41-C40
 0.009 with sigma of 1.54
 C19-C20
 1.54 with sigma of 0.009
3. Others
 Sof(Br2)=1-Sof(Br2A)=1-Sof(Br2A)=Sof(H30)
 Sof(Br1)=1-Sof(Br1A)=1-Sof(Br1A)=Sof(H9)
4.a Ternary CH refined with riding coordinates:
 C4(H4), C25(H25)
4.b Secondary CH2 refined with riding coordinates:
 C2(H2a,H2b), C5(H5a,H5b), C13(H13a,H13b), C14(H14a,H14b), C15(H15a,H15b),
 C17(H17a,H17b), C18(H18a,H18b), C19(H19a,H19b), C23(H23a,H23b), C26(H26a,H26b),
  C34(H34a,H34b), C35(H35a,H35b), C36(H36a,H36b), C38(H38a,H38b), C39(H39a,
 H39b), C40(H40a,H40b)
4.c Aromatic/amide H refined with riding coordinates:
 C8(H8), C9(H9), C21(H21), C29(H29), C30(H30), C42(H42)
4.d Idealised Me refined as rotating group:
 C10(H10a,H10b,H10c), C11(H11a,H11b,H11c), C12(H12a,H12b,H12c), C16(H16a,H16b,
 H16c), C20(H20a,H20b,H20c), C31(H31a,H31b,H31c), C32(H32a,H32b,H32c), C33(H33a,
 H33b,H33c), C37(H37a,H37b,H37c), C41(H41a,H41b,H41c)
;

loop_
_space_group_symop_id
_space_group_symop_operation_xyz
1 x,y,z
2 -x,-y,z+1/2
3 -x+1/2,y+1/2,z+1/2
4 x+1/2,-y+1/2,z

loop_
_atom_site_label
_atom_site_type_symbol
_atom_site_fract_x
_atom_site_fract_y
_atom_site_fract_z
_atom_site_U_iso_or_equiv
_atom_site_adp_type
_atom_site_occupancy
_atom_site_refinement_flags_posn
_atom_site_disorder_group
Br1 Br 0.570337(19) 0.26851(2) 0.50769(2) 0.03762(12) Uani 0.963721 . 1
Br1A Br 0.4648(5) 0.0891(4) 0.46141(3) 0.017(3) Uani 0.036279 . 2
O1 O 0.43683(17) 0.46778(17) 0.3638(2) 0.0425(7) Uani 1.000000 . .
N1 N 0.24812(15) 0.20283(15) 0.30268(17) 0.0203(5) Uani 1.000000 . .
N2 N 0.37768(15) 0.21417(15) 0.37326(17) 0.0210(5) Uani 1.000000 . .
C1 C 0.1858(2) 0.17766(18) 0.2671(2) 0.0224(7) Uani 1.000000 . .
C2 C 0.1261(2) 0.24182(19) 0.2585(2) 0.0254(7) Uani 1.000000 . .
H2a H 0.1015(2) 0.23990(19) 0.1998(2) 0.0304(9) Uiso 1.000000 R .
H2b H 0.0864(2) 0.23595(19) 0.3046(2) 0.0304(9) Uiso 1.000000 R .
C3 C 0.1717(2) 0.3213(2) 0.2708(2) 0.0287(8) Uani 1.000000 . .
C4 C 0.24076(18) 0.29094(19) 0.3241(2) 0.0229(6) Uani 1.000000 . .
H4 H 0.22792(18) 0.29575(19) 0.3881(2) 0.0275(8) Uiso 1.000000 R .
C5 C 0.31648(19) 0.33461(19) 0.3086(2) 0.0240(7) Uani 1.000000 . .
H5a H 0.32915(19) 0.33333(19) 0.2450(2) 0.0289(8) Uiso 1.000000 R .
H5b H 0.31165(19) 0.39193(19) 0.3267(2) 0.0289(8) Uiso 1.000000 R .
C6 C 0.37876(18) 0.2954(2) 0.3597(2) 0.0234(6) Uani 1.000000 . .
C7 C 0.44271(19) 0.3282(2) 0.4001(2) 0.0253(7) Uani 1.000000 . .
C8 C 0.4799(2) 0.2627(2) 0.4411(2) 0.0282(7) Uani 1.000000 . .
H8 H 0.5253(2) 0.2659(2) 0.4750(2) 0.0339(9) Uiso 0.036279 R 2
C9 C 0.44000(18) 0.1946(2) 0.4239(2) 0.0251(7) Uani 1.000000 . .
H9 H 0.45291(18) 0.1418(2) 0.4437(2) 0.0301(8) Uiso 0.963721 R 1
C10 C 0.1696(2) 0.0930(2) 0.2392(3) 0.0333(8) Uani 1.000000 . .
H10a H 0.1250(10) 0.0727(6) 0.2712(14) 0.0500(13) Uiso 1.000000 GR .
H10b H 0.1593(16) 0.0918(3) 0.1758(4) 0.0500(13) Uiso 1.000000 GR .
H10c H 0.2139(7) 0.0588(4) 0.2523(17) 0.0500(13) Uiso 1.000000 GR .
C11 C 0.1259(2) 0.3854(2) 0.3200(3) 0.0419(10) Uani 1.000000 . .
H11a H 0.1087(15) 0.3634(7) 0.3766(10) 0.0629(15) Uiso 1.000000 GR .
H11b H 0.1580(6) 0.4330(8) 0.3304(19) 0.0629(15) Uiso 1.000000 GR .
H11c H 0.0815(10) 0.4010(14) 0.2846(10) 0.0629(15) Uiso 1.000000 GR .
C12 C 0.1946(2) 0.3530(2) 0.1794(3) 0.0423(10) Uani 1.000000 . .
H12a H 0.1485(2) 0.3650(18) 0.1451(8) 0.0635(15) Uiso 1.000000 GR .
H12b H 0.2250(16) 0.4024(11) 0.1860(3) 0.0635(15) Uiso 1.000000 GR .
H12c H 0.2248(15) 0.3118(8) 0.1487(9) 0.0635(15) Uiso 1.000000 GR .
C21 C 0.4670(2) 0.4121(2) 0.4012(2) 0.0299(8) Uani 1.000000 . .
H21 H 0.5113(2) 0.4244(2) 0.4348(2) 0.0359(9) Uiso 1.000000 R .
C13 C 0.30052(18) 0.08258(18) 0.4026(2) 0.0217(6) Uani 1.000000 . .
H13a H 0.34801(18) 0.05435(18) 0.4200(2) 0.0261(7) Uiso 1.000000 R .
H13b H 0.26687(18) 0.04204(18) 0.3744(2) 0.0261(7) Uiso 1.000000 R .
C14 C 0.26134(18) 0.11249(19) 0.4858(2) 0.0253(7) Uani 1.000000 . .
H14a H 0.28874(18) 0.16107(19) 0.5072(2) 0.0304(9) Uiso 1.000000 R .
H14b H 0.20874(18) 0.12930(19) 0.4705(2) 0.0304(9) Uiso 1.000000 R .
C15 C 0.2572(2) 0.0514(2) 0.5606(2) 0.0295(7) Uani 1.000000 . .
H15a H 0.2343(2) 0.0007(2) 0.5381(2) 0.0353(9) Uiso 1.000000 R .
H15b H 0.3097(2) 0.0388(2) 0.5806(2) 0.0353(9) Uiso 1.000000 R .
C16 C 0.2112(2) 0.0807(2) 0.6384(2) 0.0344(8) Uani 1.000000 . .
H16a H 0.1591(5) 0.0934(16) 0.6192(4) 0.0516(12) Uiso 1.000000 GR .
H16b H 0.2095(14) 0.0383(7) 0.6836(8) 0.0516(12) Uiso 1.000000 GR .
H16c H 0.2350(9) 0.1294(10) 0.6630(12) 0.0516(12) Uiso 1.000000 GR .
C17 C 0.3646(2) 0.11277(19) 0.2437(2) 0.0260(7) Uani 1.000000 . .
H17a H 0.3314(2) 0.06975(19) 0.2194(2) 0.0312(8) Uiso 1.000000 R .
H17b H 0.4122(2) 0.08641(19) 0.2639(2) 0.0312(8) Uiso 1.000000 R .
C18 C 0.3849(3) 0.1697(2) 0.1692(3) 0.0421(11) Uani 1.000000 . .
H18a H 0.3372(3) 0.1877(2) 0.1402(3) 0.0506(13) Uiso 1.000000 R .
H18b H 0.4101(3) 0.2181(2) 0.1943(3) 0.0506(13) Uiso 1.000000 R .
C19 C 0.4384(3) 0.1322(3) 0.0981(3) 0.0566(13) Uani 1.000000 D .
H19a H 0.4549(3) 0.1752(3) 0.0569(3) 0.0679(16) Uiso 1.000000 R .
H19b H 0.4846(3) 0.1103(3) 0.1272(3) 0.0679(16) Uiso 1.000000 R .
C20 C 0.4003(3) 0.0661(3) 0.0472(3) 0.0634(15) Uani 1.000000 D .
H20a H 0.4346(10) 0.0469(17) 0.0008(17) 0.095(2) Uiso 1.000000 GR .
H20b H 0.388(2) 0.0213(11) 0.0869(6) 0.095(2) Uiso 1.000000 GR .
H20c H 0.3532(13) 0.0869(7) 0.021(2) 0.095(2) Uiso 1.000000 GR .
B1 B 0.3223(2) 0.1505(2) 0.3294(2) 0.0198(7) Uani 1.000000 . .
Br2 Br 0.396724(18) 0.72443(2) 0.50117(2) 0.03736(12) Uani 0.968210 . 1
Br2A Br 0.2911(7) 0.8920(7) 0.44384(3) 0.042(4) Uani 0.031790 . 2
O2 O 0.25725(18) 0.52123(17) 0.3665(2) 0.0564(9) Uani 1.000000 . .
N3 N 0.06813(15) 0.77829(14) 0.30348(17) 0.0187(5) Uani 1.000000 . .
N4 N 0.19817(15) 0.77216(15) 0.37381(18) 0.0218(6) Uani 1.000000 . .
C22 C 0.0058(2) 0.8011(2) 0.2670(2) 0.0238(7) Uani 1.000000 . .
C23 C -0.0521(2) 0.7348(2) 0.2608(2) 0.0280(8) Uani 1.000000 . .
H23a H -0.0920(2) 0.7412(2) 0.3064(2) 0.0336(9) Uiso 1.000000 R .
H23b H -0.0766(2) 0.7343(2) 0.2020(2) 0.0336(9) Uiso 1.000000 R .
C24 C -0.0057(2) 0.6575(2) 0.2759(2) 0.0261(7) Uani 1.000000 . .
C25 C 0.06320(17) 0.69073(17) 0.3288(2) 0.0197(6) Uani 1.000000 . .
H25 H 0.05070(17) 0.68745(17) 0.3930(2) 0.0236(7) Uiso 1.000000 R .
C26 C 0.13965(18) 0.64890(18) 0.3136(2) 0.0238(7) Uani 1.000000 . .
H26a H 0.13641(18) 0.59190(18) 0.3334(2) 0.0285(8) Uiso 1.000000 R .
H26b H 0.15184(18) 0.64910(18) 0.2499(2) 0.0285(8) Uiso 1.000000 R .
C27 C 0.20122(18) 0.69124(19) 0.3632(2) 0.0240(6) Uani 1.000000 . .
C28 C 0.26692(19) 0.6596(2) 0.4021(2) 0.0290(7) Uani 1.000000 . .
C29 C 0.30393(19) 0.7278(2) 0.4390(2) 0.0271(7) Uani 1.000000 . .
H29 H 0.35059(19) 0.7268(2) 0.4708(2) 0.0326(9) Uiso 0.031790 R 2
C30 C 0.26185(19) 0.7950(2) 0.4213(2) 0.0261(7) Uani 1.000000 . .
H30 H 0.27418(19) 0.8486(2) 0.4387(2) 0.0314(8) Uiso 0.968210 R 1
C31 C -0.0120(2) 0.8840(2) 0.2346(3) 0.0349(9) Uani 1.000000 . .
H31a H 0.0314(7) 0.9198(5) 0.2464(17) 0.0524(13) Uiso 1.000000 GR .
H31b H -0.0218(16) 0.8821(4) 0.1711(4) 0.0524(13) Uiso 1.000000 GR .
H31c H -0.0574(10) 0.9045(7) 0.2651(14) 0.0524(13) Uiso 1.000000 GR .
C32 C 0.0180(2) 0.6227(2) 0.1862(3) 0.0371(9) Uani 1.000000 . .
H32a H 0.0491(15) 0.5740(11) 0.1952(3) 0.0557(14) Uiso 1.000000 GR .
H32b H -0.0277(2) 0.6086(17) 0.1523(8) 0.0557(14) Uiso 1.000000 GR .
H32c H 0.0478(15) 0.6631(7) 0.1538(9) 0.0557(14) Uiso 1.000000 GR .
C33 C -0.0490(2) 0.5934(2) 0.3290(3) 0.0394(10) Uani 1.000000 . .
H33a H -0.0648(15) 0.6164(6) 0.3857(9) 0.0592(14) Uiso 1.000000 GR .
H33b H -0.0943(10) 0.5762(14) 0.2960(9) 0.0592(14) Uiso 1.000000 GR .
H33c H -0.0158(6) 0.5467(8) 0.3393(18) 0.0592(14) Uiso 1.000000 GR .
C42 C 0.2908(2) 0.5760(2) 0.4028(3) 0.0414(10) Uani 1.000000 . .
H42 H 0.3361(2) 0.5630(2) 0.4342(3) 0.0497(12) Uiso 1.000000 R .
C34 C 0.11489(19) 0.90114(18) 0.4022(2) 0.0235(7) Uani 1.000000 . .
H34a H 0.07218(19) 0.93258(18) 0.3767(2) 0.0282(8) Uiso 1.000000 R .
H34b H 0.15799(19) 0.93903(18) 0.4109(2) 0.0282(8) Uiso 1.000000 R .
C35 C 0.08998(17) 0.87030(17) 0.4922(2) 0.0231(6) Uani 1.000000 . .
H35a H 0.05465(17) 0.82425(17) 0.4834(2) 0.0277(8) Uiso 1.000000 R .
H35b H 0.13548(17) 0.84946(17) 0.5235(2) 0.0277(8) Uiso 1.000000 R .
C36 C 0.0514(3) 0.9318(2) 0.5501(2) 0.0362(9) Uani 1.000000 . .
H36a H 0.0846(3) 0.9802(2) 0.5536(2) 0.0435(11) Uiso 1.000000 R .
H36b H 0.0032(3) 0.9485(2) 0.5212(2) 0.0435(11) Uiso 1.000000 R .
C37 C 0.0333(2) 0.9053(2) 0.6415(2) 0.0315(8) Uani 1.000000 . .
H37a H 0.0090(14) 0.8519(8) 0.6398(3) 0.0473(12) Uiso 1.000000 GR .
H37b H 0.0805(3) 0.9022(16) 0.6760(5) 0.0473(12) Uiso 1.000000 GR .
H37c H -0.0015(13) 0.9443(9) 0.6688(7) 0.0473(12) Uiso 1.000000 GR .
C38 C 0.1819(2) 0.8713(2) 0.2445(3) 0.0324(8) Uani 1.000000 . .
H38a H 0.2278(2) 0.9014(2) 0.2640(3) 0.0389(10) Uiso 1.000000 R .
H38b H 0.1467(2) 0.9110(2) 0.2173(3) 0.0389(10) Uiso 1.000000 R .
C39 C 0.2061(3) 0.8108(3) 0.1737(3) 0.0580(16) Uani 1.000000 . .
H39a H 0.2320(3) 0.7645(3) 0.2023(3) 0.0696(19) Uiso 1.000000 R .
H39b H 0.1599(3) 0.7899(3) 0.1438(3) 0.0696(19) Uiso 1.000000 R .
C40 C 0.2610(4) 0.8485(4) 0.1030(3) 0.0672(16) Uani 1.000000 D .
H40a H 0.3038(4) 0.8765(4) 0.1326(3) 0.0806(19) Uiso 1.000000 R .
H40b H 0.2823(4) 0.8052(4) 0.0653(3) 0.0806(19) Uiso 1.000000 R .
C41 C 0.2199(4) 0.9033(5) 0.0517(4) 0.091(2) Uani 1.000000 D .
H41a H 0.1742(17) 0.8768(11) 0.028(3) 0.136(4) Uiso 1.000000 GR .
H41b H 0.205(3) 0.9497(16) 0.0880(9) 0.136(4) Uiso 1.000000 GR .
H41c H 0.2519(11) 0.922(3) 0.003(2) 0.136(4) Uiso 1.000000 GR .
B2 B 0.1408(2) 0.8339(2) 0.3308(2) 0.0202(7) Uani 1.000000 . .

loop_
_atom_site_aniso_label
_atom_site_aniso_U_11
_atom_site_aniso_U_22
_atom_site_aniso_U_33
_atom_site_aniso_U_12
_atom_site_aniso_U_13
_atom_site_aniso_U_23
Br1 0.02608(18) 0.0590(3) 0.02776(19) -0.01456(15) -0.00819(19) 0.0014(2)
Br1A 0.021(4) 0.011(4) 0.020(4) -0.001(3) 0.002(3) -0.000(3)
O1 0.0413(16) 0.0300(14) 0.0562(19) -0.0118(12) 0.0042(14) -0.0064(13)
N1 0.0232(13) 0.0145(11) 0.0232(13) -0.0041(10) -0.0010(10) -0.0001(10)
N2 0.0222(13) 0.0175(12) 0.0233(14) -0.0015(10) -0.0020(11) -0.0005(10)
C1 0.0281(17) 0.0167(14) 0.0226(17) -0.0053(13) -0.0015(13) -0.0007(12)
C2 0.0260(19) 0.0195(15) 0.0306(18) -0.0038(13) -0.0063(13) 0.0019(13)
C3 0.0282(18) 0.0176(15) 0.040(2) -0.0039(13) -0.0059(16) 0.0034(14)
C4 0.0229(15) 0.0163(14) 0.0296(18) -0.0038(12) 0.0001(13) 0.0008(12)
C5 0.0255(16) 0.0139(14) 0.0327(18) -0.0057(12) 0.0035(14) -0.0004(13)
C6 0.0225(15) 0.0217(15) 0.0261(17) -0.0047(12) 0.0026(13) -0.0054(13)
C7 0.0254(16) 0.0285(17) 0.0221(16) -0.0066(13) 0.0047(13) -0.0074(13)
C8 0.0219(16) 0.039(2) 0.0243(16) -0.0087(14) 0.0011(13) -0.0010(15)
C9 0.0202(15) 0.0294(17) 0.0258(17) -0.0028(13) -0.0015(13) 0.0027(14)
C10 0.040(2) 0.0177(16) 0.042(2) -0.0070(14) -0.0139(17) -0.0027(14)
C11 0.033(2) 0.0207(17) 0.072(3) 0.0015(15) -0.009(2) -0.0065(18)
C12 0.042(2) 0.037(2) 0.048(2) -0.0101(17) -0.0152(19) 0.0217(19)
C21 0.0298(18) 0.0303(18) 0.0297(18) -0.0120(15) 0.0059(15) -0.0073(15)
C13 0.0228(15) 0.0171(14) 0.0252(16) -0.0009(12) 0.0005(12) 0.0033(12)
C14 0.0275(15) 0.0193(14) 0.029(2) 0.0019(12) 0.0041(13) 0.0028(12)
C15 0.0351(19) 0.0291(18) 0.0242(17) -0.0020(14) 0.0019(14) 0.0017(14)
C16 0.0355(19) 0.040(2) 0.0277(19) -0.0066(16) 0.0016(16) 0.0009(16)
C17 0.0316(18) 0.0186(15) 0.0278(17) -0.0022(14) 0.0044(14) -0.0012(13)
C18 0.067(3) 0.0220(18) 0.037(2) -0.0018(18) 0.020(2) 0.0021(16)
C19 0.082(4) 0.049(3) 0.039(2) -0.005(3) 0.023(2) 0.008(2)
C20 0.088(4) 0.060(3) 0.042(3) 0.004(3) 0.015(3) 0.001(2)
B1 0.0220(17) 0.0168(15) 0.0207(17) -0.0022(13) -0.0019(13) 0.0004(13)
Br2 0.02231(17) 0.0564(2) 0.0334(2) -0.00212(14) -0.00752(19) -0.0048(2)
Br2A 0.036(7) 0.024(6) 0.066(9) -0.007(5) -0.010(6) -0.018(6)
O2 0.0482(18) 0.0256(14) 0.095(3) 0.0119(13) -0.0274(18) -0.0143(15)
N3 0.0263(13) 0.0112(11) 0.0187(12) 0.0012(9) -0.0011(10) -0.0030(9)
N4 0.0180(12) 0.0184(13) 0.0291(15) -0.0035(10) 0.0028(11) -0.0067(10)
C22 0.0289(17) 0.0209(15) 0.0216(17) 0.0051(13) -0.0024(13) -0.0060(12)
C23 0.0277(19) 0.0274(17) 0.0290(19) 0.0033(14) -0.0076(13) -0.0085(14)
C24 0.0280(17) 0.0214(15) 0.0290(18) -0.0015(13) -0.0057(15) -0.0069(13)
C25 0.0203(14) 0.0114(13) 0.0273(17) -0.0020(11) -0.0060(12) -0.0038(12)
C26 0.0251(16) 0.0119(13) 0.0343(19) 0.0004(12) -0.0039(14) -0.0049(13)
C27 0.0215(15) 0.0192(15) 0.0312(17) -0.0005(12) -0.0004(13) -0.0053(13)
C28 0.0215(16) 0.0290(18) 0.0363(19) 0.0015(13) -0.0026(14) -0.0060(15)
C29 0.0167(15) 0.0361(19) 0.0287(17) -0.0022(13) -0.0001(13) -0.0060(15)
C30 0.0204(15) 0.0297(17) 0.0283(17) -0.0071(13) 0.0027(13) -0.0050(14)
C31 0.043(2) 0.0244(17) 0.037(2) 0.0098(16) -0.0151(18) -0.0022(15)
C32 0.041(2) 0.035(2) 0.035(2) 0.0063(16) -0.0130(16) -0.0204(17)
C33 0.0325(19) 0.0239(17) 0.062(3) -0.0087(15) -0.0101(19) 0.0001(17)
C42 0.031(2) 0.032(2) 0.061(3) 0.0097(16) -0.0111(19) -0.0059(19)
C34 0.0290(17) 0.0160(14) 0.0255(17) -0.0029(12) 0.0017(13) -0.0027(12)
C35 0.0236(13) 0.0169(13) 0.0287(18) 0.0021(11) 0.0024(13) -0.0006(13)
C36 0.055(2) 0.0241(18) 0.029(2) -0.0051(17) 0.0111(17) -0.0064(15)
C37 0.037(2) 0.0312(18) 0.0259(18) 0.0104(15) 0.0028(15) -0.0019(14)
C38 0.048(2) 0.0165(15) 0.0324(18) -0.0103(15) 0.0148(17) -0.0017(14)
C39 0.099(4) 0.025(2) 0.049(3) -0.015(2) 0.049(3) -0.0103(19)
C40 0.087(4) 0.073(4) 0.041(3) 0.014(3) 0.021(3) -0.011(2)
C41 0.084(4) 0.143(7) 0.045(3) 0.030(4) -0.006(3) -0.041(4)
B2 0.0213(17) 0.0149(15) 0.0244(18) -0.0005(13) 0.0027(14) -0.0048(13)

loop_
_atom_type_symbol
_atom_type_scat_dispersion_real
_atom_type_scat_dispersion_imag
_atom_type_scat_source
_atom_type_scat_dispersion_source
C 0.00347 0.00161 'International Tables Volume C Table 6.1.1.4 (pp. 500-502)' 'Henke, Gullikson and Davis, At. Data and Nucl. Data Tables, 1993, 54, 2'
B 0.00141 0.00067 'International Tables Volume C Table 6.1.1.4 (pp. 500-502)' 'Henke, Gullikson and Davis, At. Data and Nucl. Data Tables, 1993, 54, 2'
H 0.00000 0.00000 'International Tables Volume C Table 6.1.1.4 (pp. 500-502)' 'Henke, Gullikson and Davis, At. Data and Nucl. Data Tables, 1993, 54, 2'
O 0.01158 0.00611 'International Tables Volume C Table 6.1.1.4 (pp. 500-502)' 'Henke, Gullikson and Davis, At. Data and Nucl. Data Tables, 1993, 54, 2'
N 0.00653 0.00323 'International Tables Volume C Table 6.1.1.4 (pp. 500-502)' 'Henke, Gullikson and Davis, At. Data and Nucl. Data Tables, 1993, 54, 2'
Br -0.28346 2.55990 'International Tables Volume C Table 6.1.1.4 (pp. 500-502)' 'Henke, Gullikson and Davis, At. Data and Nucl. Data Tables, 1993, 54, 2'

loop_
_geom_angle_atom_site_label_1
_geom_angle_atom_site_label_2
_geom_angle_atom_site_label_3
_geom_angle
C4 N1 C1 109.4(3)
B1 N1 C1 128.0(3)
B1 N1 C4 122.4(2)
C9 N2 C6 107.8(3)
B1 N2 C6 127.1(3)
B1 N2 C9 124.6(3)
C2 C1 N1 113.7(3)
C10 C1 N1 125.8(3)
C10 C1 C2 120.5(3)
H2a C2 C1 111.11(18)
H2b C2 C1 111.11(19)
H2b C2 H2a 109.1
C3 C2 C1 103.2(3)
C3 C2 H2a 111.11(18)
C3 C2 H2b 111.1(2)
C4 C3 C2 101.1(3)
C11 C3 C2 112.1(3)
C11 C3 C4 112.5(3)
C12 C3 C2 108.3(3)
C12 C3 C4 112.4(3)
C12 C3 C11 110.0(3)
C3 C4 N1 105.7(3)
H4 C4 N1 107.90(16)
H4 C4 C3 107.90(19)
C5 C4 N1 110.5(3)
C5 C4 C3 116.6(3)
C5 C4 H4 107.90(18)
H5a C5 C4 109.55(18)
H5b C5 C4 109.55(17)
H5b C5 H5a 108.1
C6 C5 C4 110.5(3)
C6 C5 H5a 109.55(19)
C6 C5 H5b 109.55(17)
C5 C6 N2 120.0(3)
C7 C6 N2 109.3(3)
C7 C6 C5 130.7(3)
C8 C7 C6 105.5(3)
C21 C7 C6 128.0(3)
C21 C7 C8 126.4(3)
C9 C8 C7 108.4(3)
C8 C9 N2 108.9(3)
H10a C10 C1 109.5
H10b C10 C1 109.5
H10b C10 H10a 109.5
H10c C10 C1 109.5
H10c C10 H10a 109.5
H10c C10 H10b 109.5
H11a C11 C3 109.5
H11b C11 C3 109.5
H11b C11 H11a 109.5
H11c C11 C3 109.5
H11c C11 H11a 109.5
H11c C11 H11b 109.5
H12a C12 C3 109.5
H12b C12 C3 109.5
H12b C12 H12a 109.5
H12c C12 C3 109.5
H12c C12 H12a 109.5
H12c C12 H12b 109.5
C7 C21 O1 126.6(3)
H21 C21 O1 116.7(2)
H21 C21 C7 116.7(2)
H13b C13 H13a 107.3
C14 C13 H13a 108.11(17)
C14 C13 H13b 108.11(17)
B1 C13 H13a 108.11(17)
B1 C13 H13b 108.11(17)
B1 C13 C14 116.7(3)
H14a C14 C13 108.48(17)
H14b C14 C13 108.48(17)
H14b C14 H14a 107.5
C15 C14 C13 115.2(3)
C15 C14 H14a 108.48(18)
C15 C14 H14b 108.48(19)
H15a C15 C14 108.91(18)
H15b C15 C14 108.91(19)
H15b C15 H15a 107.7
C16 C15 C14 113.3(3)
C16 C15 H15a 108.9(2)
C16 C15 H15b 108.9(2)
H16a C16 C15 109.5
H16b C16 C15 109.5
H16b C16 H16a 109.5
H16c C16 C15 109.5
H16c C16 H16a 109.5
H16c C16 H16b 109.5
H17b C17 H17a 107.2
C18 C17 H17a 107.8(2)
C18 C17 H17b 107.8(2)
B1 C17 H17a 107.83(17)
B1 C17 H17b 107.83(18)
B1 C17 C18 117.9(3)
H18a C18 C17 108.7(2)
H18b C18 C17 108.7(2)
H18b C18 H18a 107.6
C19 C18 C17 114.4(3)
C19 C18 H18a 108.7(3)
C19 C18 H18b 108.7(2)
H19a C19 C18 109.1(2)
H19b C19 C18 109.1(3)
H19b C19 H19a 107.9
C20 C19 C18 112.3(4)
C20 C19 H19a 109.1(3)
C20 C19 H19b 109.1(3)
H20a C20 C19 109.5
H20b C20 C19 109.5
H20b C20 H20a 109.5
H20c C20 C19 109.5
H20c C20 H20a 109.5
H20c C20 H20b 109.5
N2 B1 N1 104.1(2)
C13 B1 N1 110.7(3)
C13 B1 N2 108.4(3)
C17 B1 N1 111.9(3)
C17 B1 N2 108.3(3)
C17 B1 C13 113.0(3)
C25 N3 C22 110.2(3)
B2 N3 C22 127.8(3)
B2 N3 C25 121.7(2)
C30 N4 C27 107.5(3)
B2 N4 C27 128.2(3)
B2 N4 C30 123.7(3)
C23 C22 N3 113.0(3)
C31 C22 N3 126.3(3)
C31 C22 C23 120.7(3)
H23a C23 C22 110.96(19)
H23b C23 C22 110.96(18)
H23b C23 H23a 109.0
C24 C23 C22 104.0(3)
C24 C23 H23a 111.0(2)
C24 C23 H23b 110.96(18)
C25 C24 C23 101.2(2)
C32 C24 C23 108.8(3)
C32 C24 C25 112.4(3)
C33 C24 C23 113.1(3)
C33 C24 C25 111.0(3)
C33 C24 C32 110.0(3)
C24 C25 N3 104.7(2)
H25 C25 N3 108.34(16)
H25 C25 C24 108.34(18)
C26 C25 N3 110.4(2)
C26 C25 C24 116.4(3)
C26 C25 H25 108.34(18)
H26a C26 C25 109.60(16)
H26b C26 C25 109.60(18)
H26b C26 H26a 108.1
C27 C26 C25 110.3(3)
C27 C26 H26a 109.60(18)
C27 C26 H26b 109.60(19)
C26 C27 N4 119.8(3)
C28 C27 N4 110.7(3)
C28 C27 C26 129.4(3)
C29 C28 C27 104.3(3)
C42 C28 C27 126.9(3)
C42 C28 C29 128.8(3)
C30 C29 C28 108.9(3)
C29 C30 N4 108.6(3)
H31a C31 C22 109.5
H31b C31 C22 109.5
H31b C31 H31a 109.5
H31c C31 C22 109.5
H31c C31 H31a 109.5
H31c C31 H31b 109.5
H32a C32 C24 109.5
H32b C32 C24 109.5
H32b C32 H32a 109.5
H32c C32 C24 109.5
H32c C32 H32a 109.5
H32c C32 H32b 109.5
H33a C33 C24 109.5
H33b C33 C24 109.5
H33b C33 H33a 109.5
H33c C33 C24 109.5
H33c C33 H33a 109.5
H33c C33 H33b 109.5
C28 C42 O2 124.9(4)
H42 C42 O2 117.6(2)
H42 C42 C28 117.6(2)
H34b C34 H34a 107.3
C35 C34 H34a 108.08(17)
C35 C34 H34b 108.08(17)
B2 C34 H34a 108.08(18)
B2 C34 H34b 108.08(17)
B2 C34 C35 116.9(3)
H35a C35 C34 108.45(17)
H35b C35 C34 108.45(17)
H35b C35 H35a 107.5
C36 C35 C34 115.3(3)
C36 C35 H35a 108.45(19)
C36 C35 H35b 108.5(2)
H36a C36 C35 108.24(19)
H36b C36 C35 108.2(2)
H36b C36 H36a 107.4
C37 C36 C35 116.2(3)
C37 C36 H36a 108.2(2)
C37 C36 H36b 108.2(2)
H37a C37 C36 109.5
H37b C37 C36 109.5
H37b C37 H37a 109.5
H37c C37 C36 109.5
H37c C37 H37a 109.5
H37c C37 H37b 109.5
H38b C38 H38a 107.4
C39 C38 H38a 108.2(3)
C39 C38 H38b 108.2(3)
B2 C38 H38a 108.22(19)
B2 C38 H38b 108.22(19)
B2 C38 C39 116.3(3)
H39a C39 C38 109.0(3)
H39b C39 C38 109.0(3)
H39b C39 H39a 107.8
C40 C39 C38 113.0(3)
C40 C39 H39a 109.0(3)
C40 C39 H39b 109.0(3)
H40a C40 C39 109.9(3)
H40b C40 C39 109.9(3)
H40b C40 H40a 108.3
C41 C40 C39 108.9(5)
C41 C40 H40a 109.9(4)
C41 C40 H40b 109.9(3)
H41a C41 C40 109.5
H41b C41 C40 109.5
H41b C41 H41a 109.5
H41c C41 C40 109.5
H41c C41 H41a 109.5
H41c C41 H41b 109.5
N4 B2 N3 103.8(2)
C34 B2 N3 109.9(3)
C34 B2 N4 110.3(3)
C38 B2 N3 111.0(3)
C38 B2 N4 107.4(3)
C38 B2 C34 113.9(3)

loop_
_geom_bond_atom_site_label_1
_geom_bond_atom_site_label_2
_geom_bond_distance
Br1 C8 1.882(3)
Br1A C9 1.885(8)
O1 C21 1.203(5)
N1 C1 1.286(4)
N1 C4 1.497(4)
N1 B1 1.613(4)
N2 C6 1.357(4)
N2 C9 1.374(4)
N2 B1 1.579(4)
C1 C2 1.496(5)
C1 C10 1.489(4)
C2 H2a 0.9900
C2 H2b 0.9900
C2 C3 1.549(4)
C3 C4 1.539(5)
C3 C11 1.524(5)
C3 C12 1.537(5)
C4 H4 1.0000
C4 C5 1.529(4)
C5 H5a 0.9900
C5 H5b 0.9900
C5 C6 1.488(5)
C6 C7 1.388(4)
C7 C8 1.407(5)
C7 C21 1.451(5)
C8 H8 0.9500
C8 C9 1.350(5)
C9 H9 0.9500
C10 H10a 0.9800
C10 H10b 0.9800
C10 H10c 0.9800
C11 H11a 0.9800
C11 H11b 0.9800
C11 H11c 0.9800
C12 H12a 0.9800
C12 H12b 0.9800
C12 H12c 0.9800
C21 H21 0.9500
C13 H13a 0.9900
C13 H13b 0.9900
C13 C14 1.520(4)
C13 B1 1.625(4)
C14 H14a 0.9900
C14 H14b 0.9900
C14 C15 1.521(4)
C15 H15a 0.9900
C15 H15b 0.9900
C15 C16 1.510(5)
C16 H16a 0.9800
C16 H16b 0.9800
C16 H16c 0.9800
C17 H17a 0.9900
C17 H17b 0.9900
C17 C18 1.513(5)
C17 B1 1.621(5)
C18 H18a 0.9900
C18 H18b 0.9900
C18 C19 1.557(6)
C19 H19a 0.9900
C19 H19b 0.9900
C19 C20 1.496(6)
C20 H20a 0.9800
C20 H20b 0.9800
C20 H20c 0.9800
Br2 C29 1.881(3)
Br2A C30 1.717(11)
O2 C42 1.212(5)
N3 C22 1.281(4)
N3 C25 1.500(4)
N3 B2 1.624(4)
N4 C27 1.348(4)
N4 C30 1.381(4)
N4 B2 1.575(4)
C22 C23 1.495(5)
C22 C31 1.489(5)
C23 H23a 0.9900
C23 H23b 0.9900
C23 C24 1.532(5)
C24 C25 1.550(4)
C24 C32 1.536(5)
C24 C33 1.532(5)
C25 H25 1.0000
C25 C26 1.525(4)
C26 H26a 0.9900
C26 H26b 0.9900
C26 C27 1.490(4)
C27 C28 1.395(5)
C28 C29 1.415(5)
C28 C42 1.444(5)
C29 H29 0.9500
C29 C30 1.359(5)
C30 H30 0.9500
C31 H31a 0.9800
C31 H31b 0.9800
C31 H31c 0.9800
C32 H32a 0.9800
C32 H32b 0.9800
C32 H32c 0.9800
C33 H33a 0.9800
C33 H33b 0.9800
C33 H33c 0.9800
C42 H42 0.9500
C34 H34a 0.9900
C34 H34b 0.9900
C34 C35 1.521(5)
C34 B2 1.617(4)
C35 H35a 0.9900
C35 H35b 0.9900
C35 C36 1.504(5)
C36 H36a 0.9900
C36 H36b 0.9900
C36 C37 1.489(5)
C37 H37a 0.9800
C37 H37b 0.9800
C37 H37c 0.9800
C38 H38a 0.9900
C38 H38b 0.9900
C38 C39 1.528(5)
C38 B2 1.617(5)
C39 H39a 0.9900
C39 H39b 0.9900
C39 C40 1.570(7)
C40 H40a 0.9900
C40 H40b 0.9900
C40 C41 1.395(9)
C41 H41a 0.9800
C41 H41b 0.9800
C41 H41c 0.9800

loop_
_restr_distance_atom_site_label_1
_restr_distance_atom_site_label_2
_restr_distance_site_symmetry_2
_restr_distance_target
_restr_distance_target_weight_param
_restr_distance_diff
C19 C20 1 1.5400 0.0090 0.0443
C41 C40 1 0.0090 1.5400 -1.3857
